data_7208507
loop_
_publ_author_name
'Dalapati, Sasanka'
'Alam, Md. Akhtarul'
'Jana, Sankar'
'Guchhait, Nikhil'

_publ_section_title
;
 Reduced Schiff-base assisted novel dihydrogenphosphate--water polymer
;
_journal_issue 18
_journal_name_full CrystEngComm
_journal_page_first 6029
_journal_paper_doi 10.1039/c2ce25502b
_journal_volume 14
_journal_year 2012
_chemical_formula_moiety 'C12 H12 N4 O2'
_chemical_formula_sum 'C12 H12 N4 O2'
_chemical_formula_weight 244.26
_chemical_name_systematic
;
?
;
_space_group_IT_number 15
_symmetry_cell_setting monoclinic
_symmetry_space_group_name_Hall '-C 2yc'
_symmetry_space_group_name_H-M 'C 1 2/c 1'
_atom_sites_solution_hydrogens geom
_atom_sites_solution_primary direct
_atom_sites_solution_secondary difmap
_audit_creation_method SHELXL-97
_cell_angle_alpha 90.00
_cell_angle_beta 114.279(10)
_cell_angle_gamma 90.00
_cell_formula_units_Z 8
_cell_length_a 15.007(13)
_cell_length_b 10.891(9)
_cell_length_c 16.137(14)
_cell_measurement_temperature 293(2)
_cell_measurement_theta_max 0.998
_cell_measurement_theta_min 0.995
_cell_volume 2404(4)
_computing_structure_refinement 'SHELXL-97 (Sheldrick, 1997)'
_diffrn_ambient_temperature 293(2)
_diffrn_measured_fraction_theta_full 0.919
_diffrn_measured_fraction_theta_max 0.919
_diffrn_radiation_monochromator graphite
_diffrn_radiation_source 'fine-focus sealed tube'
_diffrn_radiation_type MoK\a
_diffrn_radiation_wavelength 0.71073
_diffrn_reflns_av_R_equivalents 0.0511
_diffrn_reflns_av_sigmaI/netI 0.0534
_diffrn_reflns_limit_h_max 18
_diffrn_reflns_limit_h_min -15
_diffrn_reflns_limit_k_max 13
_diffrn_reflns_limit_k_min -13
_diffrn_reflns_limit_l_max 17
_diffrn_reflns_limit_l_min -20
_diffrn_reflns_number 8321
_diffrn_reflns_theta_full 26.46
_diffrn_reflns_theta_max 26.46
_diffrn_reflns_theta_min 2.39
_exptl_absorpt_coefficient_mu 0.096
_exptl_absorpt_correction_T_max 26.46
_exptl_absorpt_correction_T_min 2.39
_exptl_absorpt_correction_type empirical
_exptl_crystal_density_diffrn 1.355
_exptl_crystal_density_method 'not measured'
_exptl_crystal_F_000 1032
_exptl_crystal_size_max 0.08
_exptl_crystal_size_mid 0.04
_exptl_crystal_size_min 0.02
_refine_diff_density_max 0.132
_refine_diff_density_min -0.216
_refine_diff_density_rms 0.047
_refine_ls_extinction_method none
_refine_ls_goodness_of_fit_ref 0.959
_refine_ls_hydrogen_treatment mixed
_refine_ls_matrix_type full
_refine_ls_number_parameters 175
_refine_ls_number_reflns 2289
_refine_ls_number_restraints 0
_refine_ls_restrained_S_all 0.959
_refine_ls_R_factor_all 0.1012
_refine_ls_R_factor_gt 0.0469
_refine_ls_shift/su_max 0.000
_refine_ls_shift/su_mean 0.000
_refine_ls_structure_factor_coef Fsqd
_refine_ls_weighting_details
;
calc w=1/[\s^2^(Fo^2^)+(0.0643P)^2^+0.0000P] where P=(Fo^2^+2Fc^2^)/3
;
_refine_ls_weighting_scheme calc
_refine_ls_wR_factor_gt 0.1091
_refine_ls_wR_factor_ref 0.1347
_reflns_number_gt 1235
_reflns_number_total 2289
_reflns_threshold_expression >2sigma(I)
_cod_data_source_file c2ce25502b.txt
_cod_data_source_block 3
_cod_original_sg_symbol_H-M 'C 2/c'
_cod_database_code 7208507

loop_
_symmetry_equiv_pos_as_xyz
'x, y, z'
'-x, y, -z+1/2'
'x+1/2, y+1/2, z'
'-x+1/2, y+1/2, -z+1/2'
'-x, -y, -z'
'x, -y, z-1/2'
'-x+1/2, -y+1/2, -z'
'x+1/2, -y+1/2, z-1/2'

loop_
_atom_site_label
_atom_site_type_symbol
_atom_site_fract_x
_atom_site_fract_y
_atom_site_fract_z
_atom_site_U_iso_or_equiv
_atom_site_adp_type
_atom_site_occupancy
_atom_site_symmetry_multiplicity
_atom_site_calc_flag
_atom_site_refinement_flags
N4 N 1.06767(14) 0.98955(18) 0.18641(12) 0.0601(5) Uani 1 1 d .
O1 O 0.80664(15) 0.34825(17) -0.05325(11) 0.0869(6) Uani 1 1 d .
C13 C 0.98376(16) 1.0093(2) 0.11266(14) 0.0501(6) Uani 1 1 d .
N2 N 0.89212(15) 0.83502(19) 0.13177(13) 0.0563(6) Uani 1 1 d .
O2 O 0.85182(16) 0.51167(17) -0.09978(12) 0.0939(7) Uani 1 1 d .
N1 N 0.86093(16) 0.7105(2) 0.26806(14) 0.0644(6) Uani 1 1 d .
C1 C 1.0968(2) 1.2052(3) 0.19316(19) 0.0767(8) Uani 1 1 d .
H1 H 1.1377 1.2706 0.2218 0.092 Uiso 1 1 calc R
C2 C 1.12123(19) 1.0885(3) 0.22494(17) 0.0724(8) Uani 1 1 d .
H2 H 1.1788 1.0770 0.2767 0.087 Uiso 1 1 calc R
C3 C 0.92664(17) 0.8952(2) 0.07024(14) 0.0576(6) Uani 1 1 d .
H3A H 0.8712 0.9167 0.0145 0.069 Uiso 1 1 calc R
H3B H 0.9678 0.8391 0.0550 0.069 Uiso 1 1 calc R
C4 C 0.86890(14) 0.71111(19) 0.12116(13) 0.0455(5) Uani 1 1 d .
C5 C 0.85997(15) 0.6458(2) 0.04444(13) 0.0500(6) Uani 1 1 d .
H5 H 0.8692 0.6856 -0.0025 0.060 Uiso 1 1 calc R
C6 C 0.83741(16) 0.5217(2) 0.03709(13) 0.0515(6) Uani 1 1 d .
N3 N 0.83168(15) 0.4569(2) -0.04266(12) 0.0643(6) Uani 1 1 d .
C8 C 1.0115(2) 1.2244(2) 0.1187(2) 0.0737(8) Uani 1 1 d .
H8 H 0.9929 1.3033 0.0960 0.088 Uiso 1 1 calc R
C9 C 0.95321(17) 1.1244(2) 0.07769(16) 0.0610(7) Uani 1 1 d .
H9 H 0.8943 1.1349 0.0273 0.073 Uiso 1 1 calc R
C10 C 0.85352(15) 0.6478(2) 0.19175(13) 0.0493(6) Uani 1 1 d .
C11 C 0.83002(17) 0.5240(2) 0.18099(14) 0.0617(7) Uani 1 1 d .
H11 H 0.8193 0.4833 0.2267 0.074 Uiso 1 1 calc R
C12 C 0.82203(18) 0.4592(2) 0.10474(15) 0.0620(7) Uani 1 1 d .
H12 H 0.8068 0.3760 0.0990 0.074 Uiso 1 1 calc R
H2A H 0.9111(17) 0.864(2) 0.1805(16) 0.068(8) Uiso 1 1 d .
H1A H 0.8557(18) 0.670(2) 0.3083(17) 0.082(9) Uiso 1 1 d .
H1B H 0.881(2) 0.798(3) 0.2778(19) 0.122(11) Uiso 1 1 d .

loop_
_atom_site_aniso_label
_atom_site_aniso_U_11
_atom_site_aniso_U_22
_atom_site_aniso_U_33
_atom_site_aniso_U_23
_atom_site_aniso_U_13
_atom_site_aniso_U_12
N4 0.0659(13) 0.0607(14) 0.0522(11) 0.0038(9) 0.0228(11) -0.0063(10)
O1 0.1360(17) 0.0567(12) 0.0620(11) -0.0159(9) 0.0346(11) -0.0096(11)
C13 0.0577(14) 0.0569(16) 0.0429(12) 0.0028(10) 0.0279(11) -0.0049(11)
N2 0.0802(14) 0.0540(14) 0.0454(12) -0.0075(10) 0.0365(11) -0.0169(10)
O2 0.1513(19) 0.0910(15) 0.0618(11) -0.0202(10) 0.0666(13) -0.0284(12)
N1 0.0964(17) 0.0618(16) 0.0458(12) -0.0041(10) 0.0403(11) -0.0156(12)
C1 0.094(2) 0.063(2) 0.0805(19) -0.0134(15) 0.0435(17) -0.0228(16)
C2 0.0717(18) 0.075(2) 0.0624(16) -0.0012(14) 0.0193(14) -0.0143(15)
C3 0.0708(16) 0.0604(16) 0.0472(13) 0.0017(11) 0.0297(12) -0.0120(12)
C4 0.0508(13) 0.0468(14) 0.0405(12) 0.0000(9) 0.0202(10) -0.0044(10)
C5 0.0596(14) 0.0563(16) 0.0379(12) 0.0015(10) 0.0240(10) -0.0033(11)
C6 0.0655(15) 0.0507(15) 0.0379(12) -0.0057(10) 0.0208(11) -0.0019(11)
N3 0.0839(15) 0.0617(15) 0.0458(12) -0.0108(10) 0.0250(11) -0.0041(11)
C8 0.093(2) 0.0489(17) 0.091(2) 0.0086(14) 0.0504(18) 0.0018(15)
C9 0.0654(16) 0.0596(17) 0.0619(15) 0.0124(12) 0.0301(13) 0.0006(13)
C10 0.0588(14) 0.0531(15) 0.0389(12) -0.0014(10) 0.0231(11) -0.0063(11)
C11 0.0894(18) 0.0565(17) 0.0462(13) 0.0048(11) 0.0350(13) -0.0087(13)
C12 0.0878(18) 0.0490(15) 0.0507(13) 0.0002(11) 0.0300(13) -0.0040(12)

loop_
_atom_type_symbol
_atom_type_description
_atom_type_scat_dispersion_real
_atom_type_scat_dispersion_imag
_atom_type_scat_source
C C 0.0033 0.0016 'International Tables Vol C Tables 4.2.6.8 and 6.1.1.4'
H H 0.0000 0.0000 'International Tables Vol C Tables 4.2.6.8 and 6.1.1.4'
N N 0.0061 0.0033 'International Tables Vol C Tables 4.2.6.8 and 6.1.1.4'
O O 0.0106 0.0060 'International Tables Vol C Tables 4.2.6.8 and 6.1.1.4'

loop_
_geom_angle_atom_site_label_1
_geom_angle_atom_site_label_2
_geom_angle_atom_site_label_3
_geom_angle
C2 N4 C13 116.6(2)
N4 C13 C9 122.8(2)
N4 C13 C3 114.9(2)
C9 C13 C3 122.4(2)
C4 N2 C3 119.82(19)
C4 N2 H2A 119.3(17)
C3 N2 H2A 114.6(18)
C10 N1 H1A 116.3(19)
C10 N1 H1B 121.7(18)
H1A N1 H1B 121(2)
C2 C1 C8 119.0(2)
C2 C1 H1 120.5
C8 C1 H1 120.5
N4 C2 C1 124.1(3)
N4 C2 H2 118.0
C1 C2 H2 118.0
N2 C3 C13 111.00(18)
N2 C3 H3A 109.4
C13 C3 H3A 109.4
N2 C3 H3B 109.4
C13 C3 H3B 109.4
H3A C3 H3B 108.0
C5 C4 N2 122.45(19)
C5 C4 C10 118.5(2)
N2 C4 C10 119.06(19)
C4 C5 C6 120.46(19)
C4 C5 H5 119.8
C6 C5 H5 119.8
C12 C6 C5 121.7(2)
C12 C6 N3 119.8(2)
C5 C6 N3 118.49(19)
O1 N3 O2 121.0(2)
O1 N3 C6 119.8(2)
O2 N3 C6 119.2(2)
C1 C8 C9 118.7(2)
C1 C8 H8 120.7
C9 C8 H8 120.7
C13 C9 C8 118.9(2)
C13 C9 H9 120.5
C8 C9 H9 120.5
N1 C10 C11 121.2(2)
N1 C10 C4 119.7(2)
C11 C10 C4 119.04(19)
C12 C11 C10 122.2(2)
C12 C11 H11 118.9
C10 C11 H11 118.9
C11 C12 C6 118.1(2)
C11 C12 H12 121.0
C6 C12 H12 121.0

loop_
_geom_bond_atom_site_label_1
_geom_bond_atom_site_label_2
_geom_bond_distance
N4 C2 1.335(3)
N4 C13 1.348(3)
O1 N3 1.232(3)
C13 C9 1.374(3)
C13 C3 1.505(3)
N2 C4 1.387(3)
N2 C3 1.451(3)
N2 H2A 0.79(2)
O2 N3 1.235(2)
N1 C10 1.372(3)
N1 H1A 0.82(3)
N1 H1B 0.99(3)
C1 C2 1.363(4)
C1 C8 1.365(4)
C1 H1 0.9300
C2 H2 0.9300
C3 H3A 0.9700
C3 H3B 0.9700
C4 C5 1.385(3)
C4 C10 1.429(3)
C5 C6 1.387(3)
C5 H5 0.9300
C6 C12 1.384(3)
C6 N3 1.439(3)
C8 C9 1.383(3)
C8 H8 0.9300
C9 H9 0.9300
C10 C11 1.387(3)
C11 C12 1.380(3)
C11 H11 0.9300
C12 H12 0.9300
